data_7235066
loop_
_publ_author_name
'Csaba Jobbagy'
'Peter Baranyai'
'Gabor Marsi'
'Barbara Racz'
'Liang Li'
'Pance Naumov'
'Andrea Deak'

_publ_section_title
;
 Novel gold(i) diphosphine-based dimers with aurophilicity triggered
 multistimuli light-emitting properties
;
_journal_name_full 'Journal of Materials Chemistry C'
_journal_page_first 10253
_journal_page_last 10264
_journal_paper_doi 10.1039/C6TC01427E
_journal_volume 4
_journal_year 2016
_chemical_formula_moiety 'C72 H56 Au2 O2 P4, 2(B F4), C H2 Cl2'
_chemical_formula_sum 'C73 H58 Au2 B2 Cl2 F8 O2 P4'
_chemical_formula_weight 1729.52
_space_group_crystal_system monoclinic
_space_group_IT_number 14
_space_group_name_Hall '-P 2ybc'
_space_group_name_H-M_alt 'P 1 21/c 1'
_atom_sites_solution_hydrogens geom
_cell_angle_alpha 90
_cell_angle_beta 106.692(3)
_cell_angle_gamma 90
_cell_formula_units_Z 4
_cell_length_a 21.8263(18)
_cell_length_b 16.0732(13)
_cell_length_c 19.7116(16)
_cell_measurement_reflns_used 7122
_cell_measurement_temperature 100(2)
_cell_measurement_theta_max 22.378
_cell_measurement_theta_min 2.158
_cell_volume 6623.8(9)
_computing_cell_refinement 'SAINT v8.34A (Bruker, 2013)'
_computing_data_reduction 'SAINT v8.34A (Bruker, 2013)'
_computing_structure_refinement 'SHELXL-2014/7 (Sheldrick, 2014)'
_computing_structure_solution 'XS (Sheldrick, 2008)'
_diffrn_ambient_temperature 100(2)
_diffrn_measured_fraction_theta_full 0.996
_diffrn_measured_fraction_theta_max 0.996
_diffrn_measurement_device_type 'Bruker APEX-II CCD'
_diffrn_measurement_method '\f and \w scans'
_diffrn_radiation_type MoK\a
_diffrn_radiation_wavelength 0.71073
_diffrn_reflns_av_R_equivalents 0.0788
_diffrn_reflns_av_unetI/netI 0.0571
_diffrn_reflns_Laue_measured_fraction_full 0.996
_diffrn_reflns_Laue_measured_fraction_max 0.996
_diffrn_reflns_limit_h_max 23
_diffrn_reflns_limit_h_min -23
_diffrn_reflns_limit_k_max 17
_diffrn_reflns_limit_k_min -17
_diffrn_reflns_limit_l_max 21
_diffrn_reflns_limit_l_min -21
_diffrn_reflns_number 54561
_diffrn_reflns_point_group_measured_fraction_full 0.996
_diffrn_reflns_point_group_measured_fraction_max 0.996
_diffrn_reflns_theta_full 22.765
_diffrn_reflns_theta_max 22.765
_diffrn_reflns_theta_min 0.974
_exptl_absorpt_coefficient_mu 4.672
_exptl_absorpt_correction_T_max 0.7448
_exptl_absorpt_correction_T_min 0.6393
_exptl_absorpt_correction_type multi-scan
_exptl_absorpt_process_details
;
SADABS-2014/4 (Bruker,2014/4) was used for absorption correction.
wR2(int)was 0.0757 before and 0.0591 after correction.
The Ratio of minimum to maximum
transmission is 0.8584.
The \l/2 correction factor is 0.00150.
;
_exptl_crystal_colour 'clear light colourless'
_exptl_crystal_density_diffrn 1.734
_exptl_crystal_description block
_exptl_crystal_F_000 3384
_exptl_crystal_size_max 0.310
_exptl_crystal_size_mid 0.200
_exptl_crystal_size_min 0.180
_refine_diff_density_max 2.753
_refine_diff_density_min -1.148
_refine_diff_density_rms 0.134
_refine_ls_extinction_coef .
_refine_ls_extinction_method none
_refine_ls_goodness_of_fit_ref 1.016
_refine_ls_hydrogen_treatment constr
_refine_ls_matrix_type full
_refine_ls_number_parameters 839
_refine_ls_number_reflns 8922
_refine_ls_number_restraints 0
_refine_ls_restrained_S_all 1.016
_refine_ls_R_factor_all 0.0596
_refine_ls_R_factor_gt 0.0363
_refine_ls_shift/su_max 0.001
_refine_ls_shift/su_mean 0.000
_refine_ls_structure_factor_coef Fsqd
_refine_ls_weighting_details 'w=1/[\s^2^(Fo^2^)+(0.0329P)^2^+20.0009P] where P=(Fo^2^+2Fc^2^)/3'
_refine_ls_weighting_scheme calc
_refine_ls_wR_factor_gt 0.0716
_refine_ls_wR_factor_ref 0.0791
_reflns_Friedel_coverage 0.000
_reflns_Friedel_fraction_full .
_reflns_Friedel_fraction_max .
_reflns_number_gt 6813
_reflns_number_total 8922
_reflns_threshold_expression 'I > 2\s(I)'
_cod_data_source_file 1000003.cif
_cod_data_source_block PCOD1000003
_cod_original_sg_symbol_H-M 'P 21/c'
_cod_database_code 7235066
_shelx_space_group_comment
;
The symmetry employed for this shelxl refinement is uniquely defined
by the following loop, which should always be used as a source of
symmetry information in preference to the above space-group names.
They are only intended as comments.
;

loop_
_space_group_symop_operation_xyz
'x, y, z'
'-x, y+1/2, -z+1/2'
'-x, -y, -z'
'x, -y-1/2, z-1/2'

loop_
_atom_site_label
_atom_site_type_symbol
_atom_site_fract_x
_atom_site_fract_y
_atom_site_fract_z
_atom_site_U_iso_or_equiv
_atom_site_adp_type
_atom_site_occupancy
_atom_site_site_symmetry_order
_atom_site_calc_flag
_atom_site_refinement_flags_posn
_atom_site_refinement_flags_adp
_atom_site_refinement_flags_occupancy
_atom_site_disorder_assembly
_atom_site_disorder_group
Au1 Au 0.21963(2) 0.35268(2) 0.30668(2) 0.01323(9) Uani 1 1 d . . . . .
Au2 Au 0.26694(2) 0.44708(2) 0.16706(2) 0.01486(9) Uani 1 1 d . . . . .
P1 P 0.24549(9) 0.46528(12) 0.38434(10) 0.0130(5) Uani 1 1 d . . . . .
P2 P 0.37726(9) 0.43870(12) 0.20839(10) 0.0139(5) Uani 1 1 d . . . . .
P3 P 0.19236(9) 0.22206(12) 0.25515(10) 0.0127(5) Uani 1 1 d . . . . .
P4 P 0.16198(9) 0.47225(12) 0.10266(10) 0.0132(5) Uani 1 1 d . . . . .
C1 C 0.2366(3) 0.5687(4) 0.3477(4) 0.0149(18) Uani 1 1 d . . . . .
C2 C 0.1894(3) 0.6252(5) 0.3548(4) 0.0195(19) Uani 1 1 d . . . . .
H2 H 0.1634 0.6115 0.3845 0.023 Uiso 1 1 calc R U . . .
C3 C 0.1803(3) 0.7003(5) 0.3191(4) 0.020(2) Uani 1 1 d . . . . .
H3 H 0.1502 0.7392 0.3268 0.024 Uiso 1 1 calc R U . . .
C4 C 0.2147(4) 0.7190(5) 0.2724(4) 0.022(2) Uani 1 1 d . . . . .
H4 H 0.2058 0.7686 0.2452 0.026 Uiso 1 1 calc R U . . .
C5 C 0.2622(4) 0.6660(5) 0.2650(4) 0.0188(19) Uani 1 1 d . . . . .
H5 H 0.2863 0.6792 0.2333 0.023 Uiso 1 1 calc R U . . .
C6 C 0.2741(3) 0.5934(5) 0.3043(4) 0.0145(18) Uani 1 1 d . . . . .
C1A C 0.1910(4) 0.4659(4) 0.4385(4) 0.0165(19) Uani 1 1 d . . . . .
C2A C 0.1265(3) 0.4466(4) 0.4056(4) 0.0163(18) Uani 1 1 d . . . . .
H1A H 0.1143 0.4254 0.3586 0.020 Uiso 1 1 calc R U . . .
C3A C 0.0805(4) 0.4579(5) 0.4403(4) 0.021(2) Uani 1 1 d . . . . .
H3A H 0.0369 0.4458 0.4172 0.026 Uiso 1 1 calc R U . . .
C4A C 0.0987(4) 0.4870(5) 0.5086(4) 0.022(2) Uani 1 1 d . . . . .
H4A H 0.0670 0.4961 0.5323 0.027 Uiso 1 1 calc R U . . .
C5A C 0.1623(4) 0.5035(5) 0.5439(4) 0.021(2) Uani 1 1 d . . . . .
H5A H 0.1744 0.5215 0.5918 0.025 Uiso 1 1 calc R U . . .
C6A C 0.2080(4) 0.4934(5) 0.5079(4) 0.0204(19) Uani 1 1 d . . . . .
H6A H 0.2516 0.5055 0.5313 0.024 Uiso 1 1 calc R U . . .
C1B C 0.3261(3) 0.4600(5) 0.4427(4) 0.0128(18) Uani 1 1 d . . . . .
C2B C 0.3517(4) 0.5285(5) 0.4848(4) 0.024(2) Uani 1 1 d . . . . .
H2B H 0.3271 0.5778 0.4821 0.029 Uiso 1 1 calc R U . . .
C3B C 0.4134(4) 0.5244(6) 0.5309(4) 0.028(2) Uani 1 1 d . . . . .
H3B H 0.4304 0.5706 0.5604 0.034 Uiso 1 1 calc R U . . .
C4B C 0.4495(4) 0.4549(6) 0.5340(4) 0.031(2) Uani 1 1 d . . . . .
H4B H 0.4913 0.4524 0.5661 0.037 Uiso 1 1 calc R U . . .
C5B C 0.4257(4) 0.3876(5) 0.4905(4) 0.023(2) Uani 1 1 d . . . . .
H5B H 0.4516 0.3398 0.4919 0.028 Uiso 1 1 calc R U . . .
C6B C 0.3642(4) 0.3897(5) 0.4450(4) 0.0165(19) Uani 1 1 d . . . . .
H6B H 0.3479 0.3434 0.4154 0.020 Uiso 1 1 calc R U . . .
C1C C 0.4072(3) 0.4324(5) 0.1318(4) 0.0134(18) Uani 1 1 d . . . . .
C2C C 0.4011(4) 0.5012(5) 0.0869(4) 0.020(2) Uani 1 1 d . . . . .
H2C H 0.3841 0.5518 0.0988 0.024 Uiso 1 1 calc R U . . .
C3C C 0.4194(4) 0.4966(5) 0.0259(4) 0.020(2) Uani 1 1 d . . . . .
H3C H 0.4161 0.5440 -0.0037 0.024 Uiso 1 1 calc R U . . .
C4C C 0.4427(4) 0.4224(5) 0.0078(4) 0.029(2) Uani 1 1 d . . . . .
H4C H 0.4548 0.4190 -0.0346 0.035 Uiso 1 1 calc R U . . .
C5C C 0.4484(4) 0.3540(5) 0.0501(4) 0.026(2) Uani 1 1 d . . . . .
H5C H 0.4651 0.3037 0.0374 0.031 Uiso 1 1 calc R U . . .
C6C C 0.4298(4) 0.3579(5) 0.1124(4) 0.0215(19) Uani 1 1 d . . . . .
H6C H 0.4325 0.3099 0.1412 0.026 Uiso 1 1 calc R U . . .
C1D C 0.4151(3) 0.3554(5) 0.2681(4) 0.0127(17) Uani 1 1 d . . . . .
C2D C 0.4814(4) 0.3531(5) 0.2972(4) 0.0209(19) Uani 1 1 d . . . . .
H2D H 0.5072 0.3944 0.2845 0.025 Uiso 1 1 calc R U . . .
C3D C 0.5098(4) 0.2916(5) 0.3442(4) 0.023(2) Uani 1 1 d . . . . .
H3D H 0.5549 0.2910 0.3639 0.028 Uiso 1 1 calc R U . . .
C4D C 0.4735(4) 0.2315(5) 0.3629(4) 0.024(2) Uani 1 1 d . . . . .
H4D H 0.4933 0.1900 0.3964 0.028 Uiso 1 1 calc R U . . .
C5D C 0.4071(4) 0.2313(5) 0.3326(4) 0.023(2) Uani 1 1 d . . . . .
H5D H 0.3820 0.1888 0.3448 0.028 Uiso 1 1 calc R U . . .
C6D C 0.3778(4) 0.2925(5) 0.2849(4) 0.0183(19) Uani 1 1 d . . . . .
H6D H 0.3328 0.2917 0.2638 0.022 Uiso 1 1 calc R U . . .
C1E C 0.1078(3) 0.2096(4) 0.2089(4) 0.0105(17) Uani 1 1 d . . . . .
C2E C 0.0868(4) 0.1631(5) 0.1483(4) 0.0197(19) Uani 1 1 d . . . . .
H2E H 0.1167 0.1372 0.1283 0.024 Uiso 1 1 calc R U . . .
C3E C 0.0216(4) 0.1542(5) 0.1164(4) 0.0219(19) Uani 1 1 d . . . . .
H3E H 0.0067 0.1229 0.0740 0.026 Uiso 1 1 calc R U . . .
C4E C -0.0215(4) 0.1910(5) 0.1466(4) 0.0192(19) Uani 1 1 d . . . . .
H4E H -0.0661 0.1852 0.1244 0.023 Uiso 1 1 calc R U . . .
C5E C -0.0006(4) 0.2360(5) 0.2085(4) 0.024(2) Uani 1 1 d . . . . .
H5E H -0.0304 0.2604 0.2294 0.028 Uiso 1 1 calc R U . . .
C6E C 0.0649(3) 0.2451(5) 0.2401(4) 0.0179(18) Uani 1 1 d . . . . .
H6E H 0.0800 0.2757 0.2829 0.021 Uiso 1 1 calc R U . . .
C1F C 0.2112(3) 0.1434(4) 0.3233(3) 0.0099(17) Uani 1 1 d . . . . .
C2F C 0.1873(4) 0.0620(5) 0.3089(4) 0.0184(19) Uani 1 1 d . . . . .
H2F H 0.1580 0.0491 0.2643 0.022 Uiso 1 1 calc R U . . .
C3F C 0.2068(4) 0.0010(5) 0.3596(4) 0.022(2) Uani 1 1 d . . . . .
H3F H 0.1906 -0.0540 0.3501 0.026 Uiso 1 1 calc R U . . .
C4F C 0.2505(4) 0.0197(5) 0.4254(4) 0.024(2) Uani 1 1 d . . . . .
H4F H 0.2657 -0.0232 0.4591 0.029 Uiso 1 1 calc R U . . .
C5F C 0.2711(4) 0.0989(5) 0.4410(4) 0.025(2) Uani 1 1 d . . . . .
H5F H 0.2986 0.1119 0.4866 0.030 Uiso 1 1 calc R U . . .
C6F C 0.2520(3) 0.1614(5) 0.3901(4) 0.0140(18) Uani 1 1 d . . . . .
H6F H 0.2671 0.2166 0.4011 0.017 Uiso 1 1 calc R U . . .
C1G C 0.1000(3) 0.4685(4) 0.1474(4) 0.0120(18) Uani 1 1 d . . . . .
C2G C 0.0454(3) 0.4202(4) 0.1245(4) 0.0167(19) Uani 1 1 d . . . . .
H2G H 0.0412 0.3821 0.0866 0.020 Uiso 1 1 calc R U . . .
C3G C -0.0034(4) 0.4274(5) 0.1570(4) 0.026(2) Uani 1 1 d . . . . .
H3G H -0.0410 0.3945 0.1410 0.031 Uiso 1 1 calc R U . . .
C4G C 0.0031(4) 0.4822(5) 0.2123(4) 0.024(2) Uani 1 1 d . . . . .
H4G H -0.0302 0.4872 0.2343 0.028 Uiso 1 1 calc R U . . .
C5G C 0.0579(4) 0.5302(5) 0.2360(4) 0.021(2) Uani 1 1 d . . . . .
H5G H 0.0621 0.5680 0.2741 0.025 Uiso 1 1 calc R U . . .
C6G C 0.1058(4) 0.5230(5) 0.2045(4) 0.020(2) Uani 1 1 d . . . . .
H6G H 0.1436 0.5553 0.2215 0.024 Uiso 1 1 calc R U . . .
C1H C 0.1535(4) 0.5766(5) 0.0656(4) 0.0160(18) Uani 1 1 d . . . . .
C2H C 0.2070(4) 0.6173(5) 0.0565(4) 0.023(2) Uani 1 1 d . . . . .
H2H H 0.2470 0.5893 0.0670 0.027 Uiso 1 1 calc R U . . .
C3H C 0.2019(5) 0.6984(6) 0.0322(5) 0.037(2) Uani 1 1 d . . . . .
H3H H 0.2381 0.7258 0.0251 0.044 Uiso 1 1 calc R U . . .
C4H C 0.1445(5) 0.7393(5) 0.0184(5) 0.036(2) Uani 1 1 d . . . . .
H4H H 0.1416 0.7956 0.0031 0.044 Uiso 1 1 calc R U . . .
C5H C 0.0910(4) 0.6996(5) 0.0265(4) 0.029(2) Uani 1 1 d . . . . .
H5H H 0.0513 0.7283 0.0166 0.035 Uiso 1 1 calc R U . . .
C6H C 0.0954(4) 0.6177(5) 0.0491(4) 0.022(2) Uani 1 1 d . . . . .
H6H H 0.0584 0.5896 0.0534 0.026 Uiso 1 1 calc R U . . .
C7 C 0.3800(3) 0.5741(4) 0.2971(4) 0.0127(18) Uani 1 1 d . . . . .
C8 C 0.4109(3) 0.5336(4) 0.2544(4) 0.0126(18) Uani 1 1 d . . . . .
C9 C 0.4701(3) 0.5657(5) 0.2505(4) 0.0171(19) Uani 1 1 d . . . . .
H9 H 0.4930 0.5381 0.2228 0.020 Uiso 1 1 calc R U . . .
C10 C 0.4944(4) 0.6373(5) 0.2869(4) 0.0188(19) Uani 1 1 d . . . . .
H10 H 0.5331 0.6606 0.2826 0.023 Uiso 1 1 calc R U . . .
C11 C 0.4621(4) 0.6754(5) 0.3301(4) 0.023(2) Uani 1 1 d . . . . .
H11 H 0.4796 0.7240 0.3559 0.027 Uiso 1 1 calc R U . . .
C12 C 0.4048(4) 0.6433(5) 0.3359(4) 0.0188(19) Uani 1 1 d . . . . .
H12 H 0.3832 0.6687 0.3661 0.023 Uiso 1 1 calc R U . . .
O1 O 0.3229(2) 0.5384(3) 0.3014(3) 0.0161(12) Uani 1 1 d . . . . .
C13 C 0.2363(3) 0.1900(4) 0.1942(4) 0.0127(18) Uani 1 1 d . . . . .
C14 C 0.2827(4) 0.1277(5) 0.2108(4) 0.0182(19) Uani 1 1 d . . . . .
H14 H 0.2885 0.0964 0.2531 0.022 Uiso 1 1 calc R U . . .
C15 C 0.3208(4) 0.1103(5) 0.1666(4) 0.023(2) Uani 1 1 d . . . . .
H15 H 0.3515 0.0668 0.1783 0.028 Uiso 1 1 calc R U . . .
C16 C 0.3134(4) 0.1568(5) 0.1056(4) 0.0210(19) Uani 1 1 d . . . . .
H16 H 0.3402 0.1465 0.0762 0.025 Uiso 1 1 calc R U . . .
C17 C 0.2669(4) 0.2182(5) 0.0874(4) 0.020(2) Uani 1 1 d . . . . .
H17 H 0.2616 0.2500 0.0454 0.024 Uiso 1 1 calc R U . . .
C18 C 0.2286(3) 0.2327(4) 0.1308(4) 0.0156(18) Uani 1 1 d . . . . .
C19 C 0.1482(3) 0.3137(5) 0.0474(4) 0.0136(18) Uani 1 1 d . . . . .
C20 C 0.1356(3) 0.3978(5) 0.0320(4) 0.0135(18) Uani 1 1 d . . . . .
C21 C 0.0983(3) 0.4191(5) -0.0360(4) 0.0172(19) Uani 1 1 d . . . . .
H21 H 0.0898 0.4760 -0.0482 0.021 Uiso 1 1 calc R U . . .
C22 C 0.0736(4) 0.3573(5) -0.0864(4) 0.0205(19) Uani 1 1 d . . . . .
H22 H 0.0485 0.3723 -0.1327 0.025 Uiso 1 1 calc R U . . .
C23 C 0.0854(4) 0.2755(5) -0.0691(4) 0.022(2) Uani 1 1 d . . . . .
H23 H 0.0673 0.2337 -0.1030 0.026 Uiso 1 1 calc R U . . .
C24 C 0.1239(4) 0.2525(5) -0.0020(4) 0.0203(19) Uani 1 1 d . . . . .
H24 H 0.1331 0.1956 0.0095 0.024 Uiso 1 1 calc R U . . .
O2 O 0.1821(2) 0.2946(3) 0.1173(2) 0.0166(12) Uani 1 1 d . . . . .
B1 B 0.3609(5) 0.7208(7) -0.0178(6) 0.034(3) Uani 1 1 d . . . . .
F1 F 0.3671(4) 0.6923(5) 0.0479(4) 0.100(3) Uani 1 1 d . . . . .
F2 F 0.3255(3) 0.7802(4) -0.0422(6) 0.145(4) Uani 1 1 d . . . . .
F3 F 0.4201(3) 0.7247(5) -0.0228(4) 0.099(3) Uani 1 1 d . . . . .
F4 F 0.3281(5) 0.6526(5) -0.0527(7) 0.184(5) Uani 1 1 d . . . . .
B2 B 0.0952(5) -0.1155(7) 0.1813(5) 0.029(3) Uani 1 1 d . . . . .
F5 F 0.0797(2) -0.0320(3) 0.1661(2) 0.0269(11) Uani 1 1 d . . . . .
F6 F 0.1467(4) -0.1361(5) 0.1603(4) 0.111(3) Uani 1 1 d . . . . .
F7 F 0.0434(4) -0.1633(4) 0.1495(4) 0.102(3) Uani 1 1 d . . . . .
F8 F 0.1090(2) -0.1287(3) 0.2536(2) 0.0327(12) Uani 1 1 d . . . . .
C25 C 0.3392(8) 0.6085(8) -0.2096(7) 0.111(6) Uani 1 1 d . . . . .
H25A H 0.2959 0.5889 -0.2108 0.133 Uiso 1 1 calc R U . . .
H25B H 0.3495 0.6568 -0.1771 0.133 Uiso 1 1 calc R U . . .
Cl1 Cl 0.39486(15) 0.5279(2) -0.17488(16) 0.0745(9) Uani 1 1 d . . . . .
Cl2 Cl 0.33779(18) 0.6414(2) -0.2944(2) 0.0965(12) Uani 1 1 d . . . . .

loop_
_atom_site_aniso_label
_atom_site_aniso_U_11
_atom_site_aniso_U_22
_atom_site_aniso_U_33
_atom_site_aniso_U_23
_atom_site_aniso_U_13
_atom_site_aniso_U_12
Au1 0.01279(17) 0.01081(17) 0.01625(17) -0.00162(14) 0.00443(13) -0.00007(14)
Au2 0.00865(16) 0.01561(18) 0.01933(18) -0.00374(14) 0.00245(13) -0.00032(14)
P1 0.0113(11) 0.0118(11) 0.0161(11) -0.0012(9) 0.0046(9) -0.0001(9)
P2 0.0094(10) 0.0133(11) 0.0195(11) -0.0027(9) 0.0051(9) -0.0007(9)
P3 0.0123(11) 0.0116(11) 0.0144(11) -0.0004(9) 0.0042(9) 0.0007(9)
P4 0.0106(11) 0.0134(12) 0.0154(11) -0.0008(9) 0.0036(9) -0.0008(9)
C1 0.014(4) 0.014(4) 0.019(5) -0.004(4) 0.007(4) -0.001(4)
C2 0.010(4) 0.021(5) 0.029(5) -0.001(4) 0.009(4) -0.004(4)
C3 0.006(4) 0.012(5) 0.045(6) -0.003(4) 0.013(4) 0.001(4)
C4 0.019(5) 0.012(4) 0.034(5) 0.011(4) 0.007(4) 0.009(4)
C5 0.018(5) 0.017(5) 0.024(5) 0.003(4) 0.010(4) -0.001(4)
C6 0.009(4) 0.014(4) 0.016(4) -0.002(4) -0.004(4) 0.002(4)
C1A 0.020(5) 0.012(4) 0.019(5) 0.004(4) 0.007(4) -0.007(4)
C2A 0.018(5) 0.007(4) 0.021(4) -0.003(4) 0.002(4) 0.002(4)
C3A 0.011(4) 0.020(5) 0.036(5) 0.011(4) 0.013(4) 0.006(4)
C4A 0.020(5) 0.023(5) 0.033(6) 0.006(4) 0.021(4) 0.010(4)
C5A 0.025(5) 0.023(5) 0.018(5) -0.006(4) 0.011(4) 0.005(4)
C6A 0.018(5) 0.020(5) 0.023(5) -0.002(4) 0.005(4) 0.001(4)
C1B 0.007(4) 0.017(5) 0.018(4) 0.004(4) 0.010(3) 0.004(4)
C2B 0.020(5) 0.025(5) 0.025(5) -0.006(4) 0.001(4) -0.001(4)
C3B 0.020(5) 0.032(6) 0.030(5) 0.004(4) 0.001(4) -0.002(4)
C4B 0.013(5) 0.050(7) 0.026(5) 0.018(5) -0.002(4) -0.006(5)
C5B 0.015(5) 0.026(5) 0.031(5) 0.011(4) 0.012(4) 0.008(4)
C6B 0.022(5) 0.015(5) 0.015(4) 0.002(4) 0.009(4) 0.003(4)
C1C 0.005(4) 0.018(5) 0.014(4) -0.003(4) -0.001(3) 0.006(4)
C2C 0.016(5) 0.022(5) 0.021(5) -0.006(4) 0.003(4) 0.003(4)
C3C 0.029(5) 0.012(5) 0.020(5) 0.002(4) 0.008(4) 0.001(4)
C4C 0.028(5) 0.036(6) 0.028(5) 0.001(5) 0.016(4) -0.003(5)
C5C 0.027(5) 0.025(5) 0.030(5) -0.004(4) 0.014(4) 0.008(4)
C6C 0.022(5) 0.020(5) 0.022(5) 0.003(4) 0.005(4) 0.004(4)
C1D 0.008(4) 0.010(4) 0.019(4) -0.002(4) 0.003(3) 0.001(4)
C2D 0.018(5) 0.018(5) 0.026(5) -0.003(4) 0.005(4) -0.005(4)
C3D 0.020(5) 0.017(5) 0.026(5) 0.002(4) -0.004(4) 0.000(4)
C4D 0.035(6) 0.021(5) 0.016(5) -0.002(4) 0.008(4) 0.005(4)
C5D 0.027(5) 0.018(5) 0.030(5) 0.005(4) 0.015(4) -0.003(4)
C6D 0.014(4) 0.015(5) 0.029(5) 0.000(4) 0.010(4) 0.001(4)
C1E 0.014(4) 0.010(4) 0.009(4) 0.004(3) 0.006(3) 0.005(4)
C2E 0.018(5) 0.019(5) 0.026(5) 0.002(4) 0.013(4) 0.002(4)
C3E 0.018(5) 0.024(5) 0.022(5) 0.000(4) 0.003(4) -0.003(4)
C4E 0.009(4) 0.027(5) 0.023(5) 0.002(4) 0.007(4) -0.007(4)
C5E 0.022(5) 0.026(5) 0.029(5) 0.006(4) 0.017(4) 0.004(4)
C6E 0.017(5) 0.025(5) 0.011(4) -0.002(4) 0.003(4) -0.002(4)
C1F 0.012(4) 0.007(4) 0.011(4) 0.005(3) 0.005(3) 0.006(3)
C2F 0.018(5) 0.019(5) 0.018(4) -0.001(4) 0.005(4) 0.000(4)
C3F 0.026(5) 0.010(5) 0.031(5) 0.004(4) 0.011(4) -0.004(4)
C4F 0.027(5) 0.028(5) 0.018(5) 0.013(4) 0.008(4) 0.012(4)
C5F 0.026(5) 0.016(5) 0.029(5) 0.006(4) 0.000(4) 0.006(4)
C6F 0.009(4) 0.010(4) 0.025(5) -0.004(4) 0.008(4) -0.004(3)
C1G 0.005(4) 0.010(4) 0.017(4) 0.008(3) -0.002(3) 0.003(3)
C2G 0.020(5) 0.007(4) 0.025(5) 0.006(3) 0.008(4) 0.004(4)
C3G 0.018(5) 0.028(5) 0.030(5) 0.007(4) 0.004(4) -0.004(4)
C4G 0.027(5) 0.025(5) 0.024(5) 0.011(4) 0.018(4) 0.014(4)
C5G 0.023(5) 0.025(5) 0.013(4) -0.006(4) 0.003(4) 0.001(4)
C6G 0.017(5) 0.026(5) 0.014(5) -0.004(4) -0.001(4) 0.005(4)
C1H 0.017(5) 0.014(4) 0.017(4) -0.003(3) 0.005(4) 0.002(4)
C2H 0.019(5) 0.018(5) 0.032(5) 0.003(4) 0.007(4) -0.001(4)
C3H 0.040(6) 0.032(6) 0.043(6) 0.011(5) 0.021(5) -0.010(5)
C4H 0.055(7) 0.014(5) 0.041(6) 0.004(4) 0.014(5) -0.001(5)
C5H 0.034(6) 0.023(5) 0.030(5) 0.001(4) 0.009(4) 0.008(5)
C6H 0.021(5) 0.020(5) 0.025(5) 0.000(4) 0.008(4) -0.001(4)
C7 0.008(4) 0.013(4) 0.017(4) 0.004(4) 0.003(3) -0.006(4)
C8 0.010(4) 0.014(4) 0.012(4) -0.004(3) 0.000(3) -0.007(4)
C9 0.017(4) 0.019(5) 0.016(4) -0.009(4) 0.006(4) -0.001(4)
C10 0.015(4) 0.023(5) 0.022(5) 0.004(4) 0.011(4) -0.001(4)
C11 0.023(5) 0.016(5) 0.023(5) 0.002(4) -0.003(4) -0.007(4)
C12 0.019(5) 0.014(5) 0.025(5) 0.003(4) 0.010(4) 0.005(4)
O1 0.014(3) 0.010(3) 0.029(3) -0.004(2) 0.012(2) -0.001(2)
C13 0.009(4) 0.012(4) 0.014(4) 0.002(4) -0.002(3) 0.000(4)
C14 0.022(5) 0.013(5) 0.020(5) -0.003(4) 0.006(4) -0.008(4)
C15 0.014(5) 0.023(5) 0.035(5) -0.001(4) 0.009(4) 0.004(4)
C16 0.019(5) 0.025(5) 0.023(5) -0.009(4) 0.011(4) -0.002(4)
C17 0.023(5) 0.030(5) 0.010(4) 0.001(4) 0.010(4) -0.003(4)
C18 0.007(4) 0.010(4) 0.025(5) -0.001(4) -0.003(4) -0.003(4)
C19 0.014(4) 0.019(5) 0.007(4) 0.000(4) 0.001(3) -0.001(4)
C20 0.014(4) 0.011(4) 0.015(5) 0.005(3) 0.003(4) 0.002(4)
C21 0.018(5) 0.015(5) 0.018(5) 0.000(4) 0.003(4) 0.001(4)
C22 0.024(5) 0.021(5) 0.011(4) 0.004(4) -0.003(4) 0.000(4)
C23 0.030(5) 0.024(5) 0.011(5) -0.006(4) 0.005(4) -0.002(4)
C24 0.025(5) 0.012(4) 0.027(5) 0.002(4) 0.014(4) 0.003(4)
O2 0.022(3) 0.015(3) 0.011(3) 0.002(2) 0.002(2) 0.002(3)
B1 0.037(7) 0.020(6) 0.045(7) 0.023(6) 0.012(6) -0.003(6)
F1 0.095(6) 0.129(7) 0.079(5) 0.036(5) 0.032(4) -0.004(5)
F2 0.048(4) 0.065(5) 0.328(13) 0.119(7) 0.067(6) 0.024(4)
F3 0.038(4) 0.167(8) 0.105(6) 0.047(5) 0.039(4) 0.034(5)
F4 0.126(8) 0.051(6) 0.330(15) -0.048(7) -0.006(9) 0.004(6)
B2 0.028(6) 0.029(6) 0.030(7) 0.001(5) 0.008(5) -0.002(5)
F5 0.031(3) 0.018(3) 0.033(3) 0.008(2) 0.010(2) 0.005(2)
F6 0.163(7) 0.108(6) 0.114(6) 0.078(5) 0.121(6) 0.101(6)
F7 0.125(6) 0.045(4) 0.084(5) 0.005(4) -0.055(5) -0.019(4)
F8 0.040(3) 0.030(3) 0.030(3) 0.009(2) 0.014(2) 0.007(2)
C25 0.192(17) 0.050(8) 0.142(13) 0.038(8) 0.130(13) 0.031(10)
Cl1 0.068(2) 0.084(2) 0.073(2) -0.0164(18) 0.0217(17) -0.0030(19)
Cl2 0.100(3) 0.087(3) 0.117(3) 0.008(2) 0.056(2) 0.016(2)

loop_
_atom_type_symbol
_atom_type_description
_atom_type_scat_dispersion_real
_atom_type_scat_dispersion_imag
_atom_type_scat_source
C C 0.0033 0.0016 'International Tables Vol C Tables 4.2.6.8 and 6.1.1.4'
H H 0.0000 0.0000 'International Tables Vol C Tables 4.2.6.8 and 6.1.1.4'
B B 0.0013 0.0007 'International Tables Vol C Tables 4.2.6.8 and 6.1.1.4'
O O 0.0106 0.0060 'International Tables Vol C Tables 4.2.6.8 and 6.1.1.4'
F F 0.0171 0.0103 'International Tables Vol C Tables 4.2.6.8 and 6.1.1.4'
P P 0.1023 0.0942 'International Tables Vol C Tables 4.2.6.8 and 6.1.1.4'
Au Au -2.0133 8.8022 'International Tables Vol C Tables 4.2.6.8 and 6.1.1.4'
Cl Cl 0.1484 0.1585 'International Tables Vol C Tables 4.2.6.8 and 6.1.1.4'

loop_
_geom_angle_atom_site_label_1
_geom_angle_atom_site_label_2
_geom_angle_atom_site_label_3
_geom_angle
_geom_angle_site_symmetry_1
_geom_angle_site_symmetry_3
P1 Au1 P3 165.25(7) . .
P4 Au2 P2 165.87(7) . .
C1 P1 C1B 105.7(3) . .
C1 P1 C1A 102.6(3) . .
C1B P1 C1A 108.0(3) . .
C1 P1 Au1 118.4(2) . .
C1B P1 Au1 112.9(2) . .
C1A P1 Au1 108.4(2) . .
C1C P2 C1D 107.0(3) . .
C1C P2 C8 105.8(3) . .
C1D P2 C8 104.6(3) . .
C1C P2 Au2 107.4(2) . .
C1D P2 Au2 120.3(2) . .
C8 P2 Au2 110.9(2) . .
C1F P3 C13 104.1(3) . .
C1F P3 C1E 106.1(3) . .
C13 P3 C1E 106.9(3) . .
C1F P3 Au1 109.3(2) . .
C13 P3 Au1 115.3(2) . .
C1E P3 Au1 114.4(2) . .
C20 P4 C1G 103.7(3) . .
C20 P4 C1H 109.2(3) . .
C1G P4 C1H 102.8(3) . .
C20 P4 Au2 110.7(2) . .
C1G P4 Au2 119.1(2) . .
C1H P4 Au2 110.6(3) . .
C6 C1 C2 116.8(7) . .
C6 C1 P1 119.5(5) . .
C2 C1 P1 123.5(6) . .
C3 C2 C1 120.8(7) . .
C3 C2 H2 119.6 . .
C1 C2 H2 119.6 . .
C4 C3 C2 120.3(7) . .
C4 C3 H3 119.8 . .
C2 C3 H3 119.8 . .
C3 C4 C5 120.4(7) . .
C3 C4 H4 119.8 . .
C5 C4 H4 119.8 . .
C4 C5 C6 119.2(7) . .
C4 C5 H5 120.4 . .
C6 C5 H5 120.4 . .
C5 C6 O1 122.3(7) . .
C5 C6 C1 122.1(7) . .
O1 C6 C1 115.5(6) . .
C6A C1A C2A 118.5(7) . .
C6A C1A P1 123.3(6) . .
C2A C1A P1 117.8(6) . .
C3A C2A C1A 121.1(7) . .
C3A C2A H1A 119.5 . .
C1A C2A H1A 119.5 . .
C4A C3A C2A 119.1(7) . .
C4A C3A H3A 120.5 . .
C2A C3A H3A 120.5 . .
C3A C4A C5A 121.5(7) . .
C3A C4A H4A 119.3 . .
C5A C4A H4A 119.3 . .
C4A C5A C6A 118.9(7) . .
C4A C5A H5A 120.5 . .
C6A C5A H5A 120.5 . .
C1A C6A C5A 120.9(7) . .
C1A C6A H6A 119.6 . .
C5A C6A H6A 119.6 . .
C6B C1B C2B 119.2(7) . .
C6B C1B P1 121.4(6) . .
C2B C1B P1 119.4(6) . .
C3B C2B C1B 119.8(8) . .
C3B C2B H2B 120.1 . .
C1B C2B H2B 120.1 . .
C4B C3B C2B 120.5(8) . .
C4B C3B H3B 119.7 . .
C2B C3B H3B 119.7 . .
C3B C4B C5B 120.3(8) . .
C3B C4B H4B 119.8 . .
C5B C4B H4B 119.8 . .
C6B C5B C4B 120.2(8) . .
C6B C5B H5B 119.9 . .
C4B C5B H5B 119.9 . .
C5B C6B C1B 119.9(7) . .
C5B C6B H6B 120.1 . .
C1B C6B H6B 120.1 . .
C6C C1C C2C 118.9(7) . .
C6C C1C P2 121.2(6) . .
C2C C1C P2 119.4(5) . .
C3C C2C C1C 120.8(7) . .
C3C C2C H2C 119.6 . .
C1C C2C H2C 119.6 . .
C2C C3C C4C 119.5(7) . .
C2C C3C H3C 120.3 . .
C4C C3C H3C 120.3 . .
C5C C4C C3C 121.0(8) . .
C5C C4C H4C 119.5 . .
C3C C4C H4C 119.5 . .
C4C C5C C6C 120.0(8) . .
C4C C5C H5C 120.0 . .
C6C C5C H5C 120.0 . .
C1C C6C C5C 119.7(7) . .
C1C C6C H6C 120.2 . .
C5C C6C H6C 120.2 . .
C2D C1D C6D 119.3(7) . .
C2D C1D P2 120.7(6) . .
C6D C1D P2 120.0(5) . .
C3D C2D C1D 120.6(7) . .
C3D C2D H2D 119.7 . .
C1D C2D H2D 119.7 . .
C4D C3D C2D 120.5(8) . .
C4D C3D H3D 119.7 . .
C2D C3D H3D 119.7 . .
C3D C4D C5D 119.7(8) . .
C3D C4D H4D 120.2 . .
C5D C4D H4D 120.2 . .
C6D C5D C4D 120.6(7) . .
C6D C5D H5D 119.7 . .
C4D C5D H5D 119.7 . .
C5D C6D C1D 119.2(7) . .
C5D C6D H6D 120.4 . .
C1D C6D H6D 120.4 . .
C2E C1E C6E 120.8(7) . .
C2E C1E P3 122.2(5) . .
C6E C1E P3 116.8(5) . .
C1E C2E C3E 119.6(7) . .
C1E C2E H2E 120.2 . .
C3E C2E H2E 120.2 . .
C4E C3E C2E 119.8(7) . .
C4E C3E H3E 120.1 . .
C2E C3E H3E 120.1 . .
C5E C4E C3E 120.8(7) . .
C5E C4E H4E 119.6 . .
C3E C4E H4E 119.6 . .
C4E C5E C6E 119.1(7) . .
C4E C5E H5E 120.4 . .
C6E C5E H5E 120.4 . .
C1E C6E C5E 119.8(7) . .
C1E C6E H6E 120.1 . .
C5E C6E H6E 120.1 . .
C6F C1F C2F 119.0(6) . .
C6F C1F P3 120.4(6) . .
C2F C1F P3 120.6(5) . .
C3F C2F C1F 119.7(7) . .
C3F C2F H2F 120.2 . .
C1F C2F H2F 120.2 . .
C2F C3F C4F 120.3(7) . .
C2F C3F H3F 119.9 . .
C4F C3F H3F 119.9 . .
C5F C4F C3F 120.3(7) . .
C5F C4F H4F 119.9 . .
C3F C4F H4F 119.9 . .
C4F C5F C6F 120.1(8) . .
C4F C5F H5F 120.0 . .
C6F C5F H5F 120.0 . .
C1F C6F C5F 120.5(7) . .
C1F C6F H6F 119.7 . .
C5F C6F H6F 119.7 . .
C2G C1G C6G 118.9(7) . .
C2G C1G P4 123.5(6) . .
C6G C1G P4 117.4(6) . .
C1G C2G C3G 120.2(7) . .
C1G C2G H2G 119.9 . .
C3G C2G H2G 119.9 . .
C4G C3G C2G 119.8(8) . .
C4G C3G H3G 120.1 . .
C2G C3G H3G 120.1 . .
C3G C4G C5G 120.3(7) . .
C3G C4G H4G 119.8 . .
C5G C4G H4G 119.8 . .
C6G C5G C4G 119.9(7) . .
C6G C5G H5G 120.0 . .
C4G C5G H5G 120.0 . .
C5G C6G C1G 120.8(7) . .
C5G C6G H6G 119.6 . .
C1G C6G H6G 119.6 . .
C6H C1H C2H 119.4(7) . .
C6H C1H P4 121.0(6) . .
C2H C1H P4 119.5(6) . .
C3H C2H C1H 120.0(8) . .
C3H C2H H2H 120.0 . .
C1H C2H H2H 120.0 . .
C4H C3H C2H 120.0(8) . .
C4H C3H H3H 120.0 . .
C2H C3H H3H 120.0 . .
C3H C4H C5H 120.7(8) . .
C3H C4H H4H 119.6 . .
C5H C4H H4H 119.6 . .
C4H C5H C6H 119.6(8) . .
C4H C5H H5H 120.2 . .
C6H C5H H5H 120.2 . .
C1H C6H C5H 120.3(8) . .
C1H C6H H6H 119.9 . .
C5H C6H H6H 119.9 . .
C12 C7 C8 122.7(7) . .
C12 C7 O1 120.9(6) . .
C8 C7 O1 116.3(6) . .
C7 C8 C9 118.3(6) . .
C7 C8 P2 120.1(5) . .
C9 C8 P2 121.5(5) . .
C10 C9 C8 119.7(7) . .
C10 C9 H9 120.1 . .
C8 C9 H9 120.1 . .
C9 C10 C11 120.0(7) . .
C9 C10 H10 120.0 . .
C11 C10 H10 120.0 . .
C12 C11 C10 120.9(7) . .
C12 C11 H11 119.6 . .
C10 C11 H11 119.6 . .
C7 C12 C11 118.3(7) . .
C7 C12 H12 120.8 . .
C11 C12 H12 120.8 . .
C6 O1 C7 116.5(5) . .
C18 C13 C14 117.1(7) . .
C18 C13 P3 120.3(6) . .
C14 C13 P3 122.4(5) . .
C15 C14 C13 121.4(7) . .
C15 C14 H14 119.3 . .
C13 C14 H14 119.3 . .
C16 C15 C14 119.5(7) . .
C16 C15 H15 120.2 . .
C14 C15 H15 120.2 . .
C15 C16 C17 120.3(7) . .
C15 C16 H16 119.9 . .
C17 C16 H16 119.9 . .
C18 C17 C16 119.2(7) . .
C18 C17 H17 120.4 . .
C16 C17 H17 120.4 . .
C17 C18 O2 122.8(7) . .
C17 C18 C13 122.4(7) . .
O2 C18 C13 114.7(6) . .
C24 C19 C20 121.8(7) . .
C24 C19 O2 121.7(7) . .
C20 C19 O2 116.3(6) . .
C19 C20 C21 118.1(7) . .
C19 C20 P4 118.5(5) . .
C21 C20 P4 123.2(6) . .
C20 C21 C22 120.5(7) . .
C20 C21 H21 119.8 . .
C22 C21 H21 119.8 . .
C23 C22 C21 120.0(7) . .
C23 C22 H22 120.0 . .
C21 C22 H22 120.0 . .
C22 C23 C24 120.7(7) . .
C22 C23 H23 119.6 . .
C24 C23 H23 119.6 . .
C19 C24 C23 118.9(7) . .
C19 C24 H24 120.5 . .
C23 C24 H24 120.5 . .
C18 O2 C19 119.8(5) . .
F2 B1 F3 116.6(9) . .
F2 B1 F1 121.1(11) . .
F3 B1 F1 105.0(9) . .
F2 B1 F4 104.0(10) . .
F3 B1 F4 112.3(11) . .
F1 B1 F4 96.0(9) . .
F6 B2 F7 112.1(9) . .
F6 B2 F8 108.9(8) . .
F7 B2 F8 107.1(8) . .
F6 B2 F5 110.0(8) . .
F7 B2 F5 109.0(8) . .
F8 B2 F5 109.6(8) . .
Cl2 C25 Cl1 114.4(7) . .
Cl2 C25 H25A 108.7 . .
Cl1 C25 H25A 108.7 . .
Cl2 C25 H25B 108.7 . .
Cl1 C25 H25B 108.7 . .
H25A C25 H25B 107.6 . .

loop_
_geom_bond_atom_site_label_1
_geom_bond_atom_site_label_2
_geom_bond_distance
_geom_bond_site_symmetry_2
Au1 P1 2.3326(19) .
Au1 P3 2.334(2) .
Au2 P4 2.3136(19) .
Au2 P2 2.3137(19) .
P1 C1 1.800(7) .
P1 C1B 1.807(7) .
P1 C1A 1.813(7) .
P2 C1C 1.812(7) .
P2 C1D 1.816(7) .
P2 C8 1.818(7) .
P3 C1F 1.805(7) .
P3 C13 1.813(7) .
P3 C1E 1.820(7) .
P4 C20 1.801(8) .
P4 C1G 1.815(7) .
P4 C1H 1.819(8) .
C1 C6 1.401(10) .
C1 C2 1.411(10) .
C2 C3 1.383(10) .
C2 H2 0.9500 .
C3 C4 1.378(10) .
C3 H3 0.9500 .
C4 C5 1.380(10) .
C4 H4 0.9500 .
C5 C6 1.384(10) .
C5 H5 0.9500 .
C6 O1 1.397(8) .
C1A C6A 1.383(10) .
C1A C2A 1.406(10) .
C2A C3A 1.378(10) .
C2A H1A 0.9500 .
C3A C4A 1.372(11) .
C3A H3A 0.9500 .
C4A C5A 1.389(11) .
C4A H4A 0.9500 .
C5A C6A 1.389(10) .
C5A H5A 0.9500 .
C6A H6A 0.9500 .
C1B C6B 1.395(10) .
C1B C2B 1.396(10) .
C2B C3B 1.393(11) .
C2B H2B 0.9500 .
C3B C4B 1.358(11) .
C3B H3B 0.9500 .
C4B C5B 1.385(11) .
C4B H4B 0.9500 .
C5B C6B 1.384(10) .
C5B H5B 0.9500 .
C6B H6B 0.9500 .
C1C C6C 1.389(10) .
C1C C2C 1.398(10) .
C2C C3C 1.374(10) .
C2C H2C 0.9500 .
C3C C4C 1.381(11) .
C3C H3C 0.9500 .
C4C C5C 1.364(11) .
C4C H4C 0.9500 .
C5C C6C 1.401(10) .
C5C H5C 0.9500 .
C6C H6C 0.9500 .
C1D C2D 1.396(10) .
C1D C6D 1.397(10) .
C2D C3D 1.374(10) .
C2D H2D 0.9500 .
C3D C4D 1.365(11) .
C3D H3D 0.9500 .
C4D C5D 1.401(11) .
C4D H4D 0.9500 .
C5D C6D 1.384(10) .
C5D H5D 0.9500 .
C6D H6D 0.9500 .
C1E C2E 1.370(10) .
C1E C6E 1.382(10) .
C2E C3E 1.388(10) .
C2E H2E 0.9500 .
C3E C4E 1.383(10) .
C3E H3E 0.9500 .
C4E C5E 1.379(10) .
C4E H4E 0.9500 .
C5E C6E 1.393(10) .
C5E H5E 0.9500 .
C6E H6E 0.9500 .
C1F C6F 1.391(9) .
C1F C2F 1.406(10) .
C2F C3F 1.378(10) .
C2F H2F 0.9500 .
C3F C4F 1.403(11) .
C3F H3F 0.9500 .
C4F C5F 1.355(11) .
C4F H4F 0.9500 .
C5F C6F 1.396(10) .
C5F H5F 0.9500 .
C6F H6F 0.9500 .
C1G C2G 1.384(10) .
C1G C6G 1.403(10) .
C2G C3G 1.397(10) .
C2G H2G 0.9500 .
C3G C4G 1.378(11) .
C3G H3G 0.9500 .
C4G C5G 1.387(11) .
C4G H4G 0.9500 .
C5G C6G 1.368(10) .
C5G H5G 0.9500 .
C6G H6G 0.9500 .
C1H C6H 1.383(10) .
C1H C2H 1.393(10) .
C2H C3H 1.382(11) .
C2H H2H 0.9500 .
C3H C4H 1.370(12) .
C3H H3H 0.9500 .
C4H C5H 1.380(12) .
C4H H4H 0.9500 .
C5H C6H 1.384(11) .
C5H H5H 0.9500 .
C6H H6H 0.9500 .
C7 C12 1.371(10) .
C7 C8 1.382(10) .
C7 O1 1.398(8) .
C8 C9 1.415(10) .
C9 C10 1.380(10) .
C9 H9 0.9500 .
C10 C11 1.392(10) .
C10 H10 0.9500 .
C11 C12 1.390(10) .
C11 H11 0.9500 .
C12 H12 0.9500 .
C13 C18 1.393(10) .
C13 C14 1.396(10) .
C14 C15 1.394(10) .
C14 H14 0.9500 .
C15 C16 1.385(11) .
C15 H15 0.9500 .
C16 C17 1.387(10) .
C16 H16 0.9500 .
C17 C18 1.378(10) .
C17 H17 0.9500 .
C18 O2 1.392(8) .
C19 C24 1.378(10) .
C19 C20 1.394(10) .
C19 O2 1.398(8) .
C20 C21 1.397(10) .
C21 C22 1.399(10) .
C21 H21 0.9500 .
C22 C23 1.365(10) .
C22 H22 0.9500 .
C23 C24 1.398(10) .
C23 H23 0.9500 .
C24 H24 0.9500 .
B1 F2 1.236(12) .
B1 F3 1.324(12) .
B1 F1 1.344(12) .
B1 F4 1.380(13) .
B2 F6 1.346(11) .
B2 F7 1.361(12) .
B2 F8 1.387(11) .
B2 F5 1.395(11) .
C25 Cl2 1.744(12) .
C25 Cl1 1.774(13) .
C25 H25A 0.9900 .
C25 H25B 0.9900 .

loop_
_geom_torsion_atom_site_label_1
_geom_torsion_atom_site_label_2
_geom_torsion_atom_site_label_3
_geom_torsion_atom_site_label_4
_geom_torsion
_geom_torsion_site_symmetry_1
_geom_torsion_site_symmetry_2
_geom_torsion_site_symmetry_3
_geom_torsion_site_symmetry_4
C1B P1 C1 C6 64.1(6) . . . .
C1A P1 C1 C6 177.2(6) . . . .
Au1 P1 C1 C6 -63.6(6) . . . .
C1B P1 C1 C2 -121.8(6) . . . .
C1A P1 C1 C2 -8.7(7) . . . .
Au1 P1 C1 C2 110.5(6) . . . .
C6 C1 C2 C3 1.3(11) . . . .
P1 C1 C2 C3 -172.8(6) . . . .
C1 C2 C3 C4 4.0(12) . . . .
C2 C3 C4 C5 -5.2(12) . . . .
C3 C4 C5 C6 0.9(12) . . . .
C4 C5 C6 O1 -177.7(7) . . . .
C4 C5 C6 C1 4.8(11) . . . .
C2 C1 C6 C5 -5.8(11) . . . .
P1 C1 C6 C5 168.7(6) . . . .
C2 C1 C6 O1 176.5(6) . . . .
P1 C1 C6 O1 -9.0(9) . . . .
C1 P1 C1A C6A -86.5(7) . . . .
C1B P1 C1A C6A 24.9(8) . . . .
Au1 P1 C1A C6A 147.6(6) . . . .
C1 P1 C1A C2A 86.0(6) . . . .
C1B P1 C1A C2A -162.6(6) . . . .
Au1 P1 C1A C2A -40.0(6) . . . .
C6A C1A C2A C3A 2.7(11) . . . .
P1 C1A C2A C3A -170.1(6) . . . .
C1A C2A C3A C4A -1.3(11) . . . .
C2A C3A C4A C5A -1.4(12) . . . .
C3A C4A C5A C6A 2.6(12) . . . .
C2A C1A C6A C5A -1.4(11) . . . .
P1 C1A C6A C5A 170.9(6) . . . .
C4A C5A C6A C1A -1.1(12) . . . .
C1 P1 C1B C6B -138.3(6) . . . .
C1A P1 C1B C6B 112.4(6) . . . .
Au1 P1 C1B C6B -7.4(6) . . . .
C1 P1 C1B C2B 39.7(7) . . . .
C1A P1 C1B C2B -69.6(7) . . . .
Au1 P1 C1B C2B 170.6(5) . . . .
C6B C1B C2B C3B -3.1(11) . . . .
P1 C1B C2B C3B 178.8(6) . . . .
C1B C2B C3B C4B 1.5(12) . . . .
C2B C3B C4B C5B 1.0(12) . . . .
C3B C4B C5B C6B -1.9(12) . . . .
C4B C5B C6B C1B 0.3(11) . . . .
C2B C1B C6B C5B 2.2(11) . . . .
P1 C1B C6B C5B -179.8(5) . . . .
C1D P2 C1C C6C 25.2(7) . . . .
C8 P2 C1C C6C 136.4(6) . . . .
Au2 P2 C1C C6C -105.2(6) . . . .
C1D P2 C1C C2C -161.9(6) . . . .
C8 P2 C1C C2C -50.8(7) . . . .
Au2 P2 C1C C2C 67.7(6) . . . .
C6C C1C C2C C3C -2.6(11) . . . .
P2 C1C C2C C3C -175.5(6) . . . .
C1C C2C C3C C4C 1.6(12) . . . .
C2C C3C C4C C5C -0.7(12) . . . .
C3C C4C C5C C6C 0.9(13) . . . .
C2C C1C C6C C5C 2.7(11) . . . .
P2 C1C C6C C5C 175.6(6) . . . .
C4C C5C C6C C1C -1.9(12) . . . .
C1C P2 C1D C2D 61.8(7) . . . .
C8 P2 C1D C2D -50.1(7) . . . .
Au2 P2 C1D C2D -175.5(5) . . . .
C1C P2 C1D C6D -117.7(6) . . . .
C8 P2 C1D C6D 130.3(6) . . . .
Au2 P2 C1D C6D 5.0(7) . . . .
C6D C1D C2D C3D -2.6(11) . . . .
P2 C1D C2D C3D 177.8(6) . . . .
C1D C2D C3D C4D 0.3(12) . . . .
C2D C3D C4D C5D 1.6(12) . . . .
C3D C4D C5D C6D -1.3(12) . . . .
C4D C5D C6D C1D -1.0(11) . . . .
C2D C1D C6D C5D 2.9(11) . . . .
P2 C1D C6D C5D -177.5(6) . . . .
C1F P3 C1E C2E -94.7(6) . . . .
C13 P3 C1E C2E 15.9(7) . . . .
Au1 P3 C1E C2E 144.7(6) . . . .
C1F P3 C1E C6E 81.5(6) . . . .
C13 P3 C1E C6E -167.9(6) . . . .
Au1 P3 C1E C6E -39.1(6) . . . .
C6E C1E C2E C3E 2.3(11) . . . .
P3 C1E C2E C3E 178.4(6) . . . .
C1E C2E C3E C4E -1.1(11) . . . .
C2E C3E C4E C5E -0.6(12) . . . .
C3E C4E C5E C6E 0.9(12) . . . .
C2E C1E C6E C5E -2.0(11) . . . .
P3 C1E C6E C5E -178.2(6) . . . .
C4E C5E C6E C1E 0.3(11) . . . .
C13 P3 C1F C6F 107.1(6) . . . .
C1E P3 C1F C6F -140.4(6) . . . .
Au1 P3 C1F C6F -16.6(6) . . . .
C13 P3 C1F C2F -69.9(6) . . . .
C1E P3 C1F C2F 42.7(6) . . . .
Au1 P3 C1F C2F 166.4(5) . . . .
C6F C1F C2F C3F -2.7(10) . . . .
P3 C1F C2F C3F 174.3(6) . . . .
C1F C2F C3F C4F -0.3(11) . . . .
C2F C3F C4F C5F 3.7(12) . . . .
C3F C4F C5F C6F -3.9(12) . . . .
C2F C1F C6F C5F 2.6(10) . . . .
P3 C1F C6F C5F -174.5(6) . . . .
C4F C5F C6F C1F 0.8(11) . . . .
C20 P4 C1G C2G -3.2(7) . . . .
C1H P4 C1G C2G 110.5(6) . . . .
Au2 P4 C1G C2G -126.8(5) . . . .
C20 P4 C1G C6G -177.7(6) . . . .
C1H P4 C1G C6G -63.9(6) . . . .
Au2 P4 C1G C6G 58.8(6) . . . .
C6G C1G C2G C3G 1.4(11) . . . .
P4 C1G C2G C3G -173.0(6) . . . .
C1G C2G C3G C4G -0.5(11) . . . .
C2G C3G C4G C5G -0.2(12) . . . .
C3G C4G C5G C6G -0.1(12) . . . .
C4G C5G C6G C1G 1.1(11) . . . .
C2G C1G C6G C5G -1.7(11) . . . .
P4 C1G C6G C5G 173.0(6) . . . .
C20 P4 C1H C6H 82.8(7) . . . .
C1G P4 C1H C6H -26.8(7) . . . .
Au2 P4 C1H C6H -155.0(5) . . . .
C20 P4 C1H C2H -100.1(7) . . . .
C1G P4 C1H C2H 150.3(6) . . . .
Au2 P4 C1H C2H 22.0(7) . . . .
C6H C1H C2H C3H 0.9(12) . . . .
P4 C1H C2H C3H -176.3(6) . . . .
C1H C2H C3H C4H 1.3(13) . . . .
C2H C3H C4H C5H -1.9(13) . . . .
C3H C4H C5H C6H 0.3(13) . . . .
C2H C1H C6H C5H -2.5(11) . . . .
P4 C1H C6H C5H 174.6(6) . . . .
C4H C5H C6H C1H 1.9(12) . . . .
C12 C7 C8 C9 -0.6(11) . . . .
O1 C7 C8 C9 -177.7(6) . . . .
C12 C7 C8 P2 176.5(6) . . . .
O1 C7 C8 P2 -0.6(9) . . . .
C1C P2 C8 C7 154.6(6) . . . .
C1D P2 C8 C7 -92.5(6) . . . .
Au2 P2 C8 C7 38.6(6) . . . .
C1C P2 C8 C9 -28.4(7) . . . .
C1D P2 C8 C9 84.5(6) . . . .
Au2 P2 C8 C9 -144.4(5) . . . .
C7 C8 C9 C10 -2.1(11) . . . .
P2 C8 C9 C10 -179.1(6) . . . .
C8 C9 C10 C11 3.0(11) . . . .
C9 C10 C11 C12 -1.4(11) . . . .
C8 C7 C12 C11 2.3(11) . . . .
O1 C7 C12 C11 179.2(6) . . . .
C10 C11 C12 C7 -1.3(11) . . . .
C5 C6 O1 C7 38.7(9) . . . .
C1 C6 O1 C7 -143.6(6) . . . .
C12 C7 O1 C6 40.5(9) . . . .
C8 C7 O1 C6 -142.4(6) . . . .
C1F P3 C13 C18 174.2(6) . . . .
C1E P3 C13 C18 62.3(7) . . . .
Au1 P3 C13 C18 -66.0(6) . . . .
C1F P3 C13 C14 -11.6(7) . . . .
C1E P3 C13 C14 -123.6(6) . . . .
Au1 P3 C13 C14 108.2(6) . . . .
C18 C13 C14 C15 1.5(11) . . . .
P3 C13 C14 C15 -172.9(6) . . . .
C13 C14 C15 C16 1.3(11) . . . .
C14 C15 C16 C17 -2.3(12) . . . .
C15 C16 C17 C18 0.4(11) . . . .
C16 C17 C18 O2 178.2(6) . . . .
C16 C17 C18 C13 2.6(11) . . . .
C14 C13 C18 C17 -3.5(11) . . . .
P3 C13 C18 C17 171.0(6) . . . .
C14 C13 C18 O2 -179.4(6) . . . .
P3 C13 C18 O2 -4.9(9) . . . .
C24 C19 C20 C21 -1.3(11) . . . .
O2 C19 C20 C21 -176.0(6) . . . .
C24 C19 C20 P4 173.2(6) . . . .
O2 C19 C20 P4 -1.4(9) . . . .
C1G P4 C20 C19 -81.7(6) . . . .
C1H P4 C20 C19 169.2(6) . . . .
Au2 P4 C20 C19 47.1(6) . . . .
C1G P4 C20 C21 92.5(6) . . . .
C1H P4 C20 C21 -16.6(7) . . . .
Au2 P4 C20 C21 -138.7(6) . . . .
C19 C20 C21 C22 1.2(11) . . . .
P4 C20 C21 C22 -173.0(6) . . . .
C20 C21 C22 C23 0.4(11) . . . .
C21 C22 C23 C24 -2.0(12) . . . .
C20 C19 C24 C23 -0.3(11) . . . .
O2 C19 C24 C23 174.1(6) . . . .
C22 C23 C24 C19 2.0(11) . . . .
C17 C18 O2 C19 34.7(10) . . . .
C13 C18 O2 C19 -149.3(6) . . . .
C24 C19 O2 C18 44.7(9) . . . .
C20 C19 O2 C18 -140.7(7) . . . .
